data_2221743
loop_
_publ_author_name
'Gunasekaran, B.'
'Kathiravan, S.'
'Raghunathan, R.'
'Renuga, V.'
'Manivannan, V.'

_publ_section_title
;Methyl
 1-methyl-3-phenyl-1,2,3,3a,4,9b-hexahydrobenzo[<i>f</i>]chromeno[4,3-<i>b</i>]pyrrole-3a-carboxylate
;
_journal_coeditor_code IS2404
_journal_issue 5
_journal_name_full 'Acta Crystallographica Section E'
_journal_page_first o1033
_journal_paper_doi 10.1107/S1600536809012914
_journal_volume 65
_journal_year 2009
_chemical_formula_iupac 'C24 H23 N O3'
_chemical_formula_moiety 'C24 H23 N O3'
_chemical_formula_sum 'C24 H23 N O3'
_chemical_formula_weight 373.43
_chemical_name_systematic
;
Methyl 1-methyl-3-phenyl-1,2,3,3a,4,9b-
hexahydrobenzo[<i>f</i>]chromeno[4,3-<i>b</i>]pyrrole-3a-carboxylate
;
_space_group_IT_number 14
_symmetry_cell_setting monoclinic
_symmetry_space_group_name_Hall '-P 2yn'
_symmetry_space_group_name_H-M 'P 1 21/n 1'
_atom_sites_solution_hydrogens geom
_atom_sites_solution_primary direct
_atom_sites_solution_secondary difmap
_cell_angle_alpha 90.00
_cell_angle_beta 111.530(2)
_cell_angle_gamma 90.00
_cell_formula_units_Z 4
_cell_length_a 13.2332(6)
_cell_length_b 10.3574(4)
_cell_length_c 15.0865(6)
_cell_measurement_reflns_used 3865
_cell_measurement_temperature 293(2)
_cell_measurement_theta_max 25.32
_cell_measurement_theta_min 1.76
_cell_volume 1923.50(14)
_computing_cell_refinement 'SAINT (Bruker, 2004)'
_computing_data_collection 'APEX2 (Bruker, 2004)'
_computing_data_reduction 'SAINT (Bruker, 2004)'
_computing_molecular_graphics 'PLATON (Spek, 2009)'
_computing_publication_material 'SHELXL97 (Sheldrick, 2008)'
_computing_structure_refinement 'SHELXL97 (Sheldrick, 2008)'
_computing_structure_solution 'SHELXS97 (Sheldrick, 2008)'
_diffrn_ambient_temperature 293(2)
_diffrn_detector_area_resol_mean 0
_diffrn_measured_fraction_theta_full 0.998
_diffrn_measured_fraction_theta_max 0.998
_diffrn_measurement_device_type 'Bruker Kappa APEX2 CCD'
_diffrn_measurement_method '\w and \f'
_diffrn_radiation_monochromator graphite
_diffrn_radiation_source 'fine-focus sealed tube'
_diffrn_radiation_type MoK\a
_diffrn_radiation_wavelength 0.71073
_diffrn_reflns_av_R_equivalents 0.0410
_diffrn_reflns_av_sigmaI/netI 0.0305
_diffrn_reflns_limit_h_max 15
_diffrn_reflns_limit_h_min -15
_diffrn_reflns_limit_k_max 12
_diffrn_reflns_limit_k_min -11
_diffrn_reflns_limit_l_max 18
_diffrn_reflns_limit_l_min -18
_diffrn_reflns_number 19089
_diffrn_reflns_theta_full 25.32
_diffrn_reflns_theta_max 25.32
_diffrn_reflns_theta_min 2.44
_diffrn_standards_interval_count 0
_diffrn_standards_interval_time 0
_exptl_absorpt_coefficient_mu 0.085
_exptl_absorpt_correction_T_max 0.9873
_exptl_absorpt_correction_T_min 0.9793
_exptl_absorpt_correction_type multi-scan
_exptl_absorpt_process_details '(<i>SADABS</i>; Sheldrick, 1996)'
_exptl_crystal_colour colourless
_exptl_crystal_density_diffrn 1.290
_exptl_crystal_density_method 'not measured'
_exptl_crystal_description block
_exptl_crystal_F_000 792
_exptl_crystal_size_max 0.25
_exptl_crystal_size_mid 0.20
_exptl_crystal_size_min 0.15
_refine_diff_density_max 0.143
_refine_diff_density_min -0.144
_refine_ls_extinction_method none
_refine_ls_goodness_of_fit_ref 1.017
_refine_ls_hydrogen_treatment constr
_refine_ls_matrix_type full
_refine_ls_number_parameters 255
_refine_ls_number_reflns 3499
_refine_ls_number_restraints 0
_refine_ls_restrained_S_all 1.017
_refine_ls_R_factor_all 0.0691
_refine_ls_R_factor_gt 0.0399
_refine_ls_shift/su_max 0.000
_refine_ls_shift/su_mean 0.000
_refine_ls_structure_factor_coef Fsqd
_refine_ls_weighting_details 'calc w=1/[\s^2^(Fo^2^)+(0.0458P)^2^+0.3587P] where P=(Fo^2^+2Fc^2^)/3'
_refine_ls_weighting_scheme calc
_refine_ls_wR_factor_gt 0.0921
_refine_ls_wR_factor_ref 0.1073
_reflns_number_gt 2413
_reflns_number_total 3499
_reflns_threshold_expression I>2\s(I)
_cod_data_source_file is2404.cif
_cod_data_source_block I
_cod_depositor_comments
;
The following automatic conversions were performed:
'_symmetry_cell_setting' value 'Monoclinic' changed to 'monoclinic'
according to '/home/saulius/struct/CIF-dictionaries/cif_core.dic'
dictionary named 'cif_core.dic' version 2.4.1 from 2010-06-29.

Automatic conversion script
Id: cif_fix_enum 1527 2010-12-29 10:47:43Z saulius 

The following automatic conversions were performed:

'_symmetry_cell_setting' value 'Monoclinic' changed to 'monoclinic'
according to /home/saulius/struct/CIF-dictionaries/cif_core.dic
dictionary named 'cif_core.dic' version 2.4.1 from 2010-06-29.

Automatic conversion script
Id: cif_fix_values 1715 2011-07-08 13:25:40Z adriana 
;
_cod_original_sg_symbol_H-M 'P 21/n'
_cod_database_code 2221743
_cod_database_fobs_code 2221743

loop_
_symmetry_equiv_pos_as_xyz
'x, y, z'
'-x+1/2, y+1/2, -z+1/2'
'-x, -y, -z'
'x-1/2, -y-1/2, z-1/2'

loop_
_atom_site_type_symbol
_atom_site_label
_atom_site_fract_x
_atom_site_fract_y
_atom_site_fract_z
_atom_site_U_iso_or_equiv
_atom_site_adp_type
_atom_site_calc_flag
_atom_site_refinement_flags
_atom_site_occupancy
_atom_site_disorder_assembly
_atom_site_disorder_group
O O1 0.87620(10) 0.79656(11) 0.16896(8) 0.0560(3) Uani d . 1 . .
O O3 0.64358(10) 1.04425(13) 0.12731(9) 0.0610(4) Uani d . 1 . .
C C8 0.80155(13) 0.91239(15) 0.02018(11) 0.0404(4) Uani d . 1 . .
O O2 0.72839(11) 0.94550(14) 0.26458(9) 0.0684(4) Uani d . 1 . .
C C7 0.83173(14) 0.80090(16) 0.07191(12) 0.0473(4) Uani d . 1 . .
N N1 0.91939(11) 1.10692(13) 0.08087(9) 0.0452(4) Uani d . 1 . .
C C13 0.81799(13) 1.03987(15) 0.07102(10) 0.0388(4) Uani d . 1 . .
H H13 0.7558 1.0965 0.0393 0.047 Uiso calc R 1 . .
C C9 0.74815(13) 0.90220(16) -0.08105(12) 0.0452(4) Uani d . 1 . .
C C11 0.91380(14) 0.91616(15) 0.21733(12) 0.0483(4) Uani d . 1 . .
H H11A 0.9827 0.9387 0.2124 0.058 Uiso calc R 1 . .
H H11B 0.9258 0.9059 0.2843 0.058 Uiso calc R 1 . .
C C10 0.70597(14) 1.00976(19) -0.14052(12) 0.0508(4) Uani d . 1 . .
H H10 0.7133 1.0915 -0.1134 0.061 Uiso calc R 1 . .
C C4 0.73409(15) 0.77937(18) -0.12524(13) 0.0553(5) Uani d . 1 . .
C C12 0.83340(13) 1.02418(15) 0.17618(10) 0.0394(4) Uani d . 1 . .
C C23 0.73092(14) 0.99806(16) 0.19506(11) 0.0439(4) Uani d . 1 . .
C C6 0.81600(17) 0.67864(17) 0.02815(15) 0.0605(5) Uani d . 1 . .
H H6 0.8373 0.6044 0.0650 0.073 Uiso calc R 1 . .
C C17 0.95781(14) 1.15779(15) 0.32102(11) 0.0440(4) Uani d . 1 . .
C C15 0.88052(14) 1.15911(15) 0.21892(11) 0.0448(4) Uani d . 1 . .
H H15 0.8187 1.2134 0.2160 0.054 Uiso calc R 1 . .
C C5 0.76969(17) 0.66982(19) -0.06782(15) 0.0665(6) Uani d . 1 . .
H H5 0.7613 0.5889 -0.0964 0.080 Uiso calc R 1 . .
C C16 0.93000(15) 1.15213(18) -0.00619(12) 0.0555(5) Uani d . 1 . .
H H16A 0.8733 1.2130 -0.0371 0.083 Uiso calc R 1 . .
H H16B 0.9244 1.0802 -0.0479 0.083 Uiso calc R 1 . .
H H16C 0.9993 1.1931 0.0087 0.083 Uiso calc R 1 . .
C C3 0.68054(18) 0.7705(2) -0.22541(15) 0.0715(6) Uani d . 1 . .
H H3 0.6717 0.6900 -0.2546 0.086 Uiso calc R 1 . .
C C22 1.06811(15) 1.14119(17) 0.34720(13) 0.0580(5) Uani d . 1 . .
H H22 1.0977 1.1295 0.3006 0.070 Uiso calc R 1 . .
C C1 0.65478(16) 0.9971(2) -0.23651(13) 0.0629(5) Uani d . 1 . .
H H1 0.6280 1.0699 -0.2738 0.076 Uiso calc R 1 . .
C C2 0.64222(18) 0.8763(3) -0.27927(15) 0.0753(6) Uani d . 1 . .
H H2 0.6075 0.8685 -0.3449 0.090 Uiso calc R 1 . .
C C14 0.92485(17) 1.21276(17) 0.14582(12) 0.0580(5) Uani d . 1 . .
H H14A 0.8811 1.2850 0.1117 0.070 Uiso calc R 1 . .
H H14B 0.9992 1.2417 0.1771 0.070 Uiso calc R 1 . .
C C18 0.91714(17) 1.17418(17) 0.39259(12) 0.0571(5) Uani d . 1 . .
H H18 0.8428 1.1855 0.3765 0.069 Uiso calc R 1 . .
C C19 0.9842(2) 1.1741(2) 0.48683(14) 0.0760(7) Uani d . 1 . .
H H19 0.9550 1.1846 0.5338 0.091 Uiso calc R 1 . .
C C21 1.13528(18) 1.14174(19) 0.44215(15) 0.0725(6) Uani d . 1 . .
H H21 1.2097 1.1306 0.4588 0.087 Uiso calc R 1 . .
C C20 1.0936(2) 1.1585(2) 0.51178(15) 0.0784(7) Uani d . 1 . .
H H20 1.1392 1.1594 0.5756 0.094 Uiso calc R 1 . .
C C24 0.54215(16) 1.0313(2) 0.14187(16) 0.0749(6) Uani d . 1 . .
H H24A 0.5298 0.9421 0.1518 0.112 Uiso calc R 1 . .
H H24B 0.4839 1.0628 0.0868 0.112 Uiso calc R 1 . .
H H24C 0.5453 1.0806 0.1967 0.112 Uiso calc R 1 . .

loop_
_atom_site_aniso_label
_atom_site_aniso_U_11
_atom_site_aniso_U_22
_atom_site_aniso_U_33
_atom_site_aniso_U_12
_atom_site_aniso_U_13
_atom_site_aniso_U_23
O1 0.0678(9) 0.0358(7) 0.0620(8) 0.0033(6) 0.0211(6) 0.0046(6)
O3 0.0449(7) 0.0785(9) 0.0673(8) 0.0114(7) 0.0296(6) 0.0219(7)
C8 0.0387(9) 0.0373(9) 0.0525(10) -0.0033(7) 0.0254(8) -0.0041(8)
O2 0.0685(9) 0.0824(10) 0.0587(8) -0.0099(7) 0.0284(7) 0.0197(7)
C7 0.0473(11) 0.0413(10) 0.0600(11) -0.0024(8) 0.0278(9) -0.0016(8)
N1 0.0440(9) 0.0439(8) 0.0500(8) -0.0079(6) 0.0199(6) 0.0019(6)
C13 0.0379(9) 0.0367(9) 0.0441(9) 0.0004(7) 0.0180(7) 0.0023(7)
C9 0.0407(10) 0.0490(10) 0.0540(10) -0.0075(8) 0.0270(8) -0.0092(8)
C11 0.0501(11) 0.0396(10) 0.0527(10) 0.0019(8) 0.0159(8) 0.0033(8)
C10 0.0472(10) 0.0607(12) 0.0481(10) -0.0038(9) 0.0217(8) -0.0073(9)
C4 0.0563(12) 0.0537(12) 0.0659(12) -0.0100(9) 0.0343(10) -0.0151(10)
C12 0.0400(9) 0.0372(9) 0.0411(8) 0.0006(7) 0.0151(7) 0.0032(7)
C23 0.0505(11) 0.0385(9) 0.0441(9) -0.0032(8) 0.0190(8) -0.0006(8)
C6 0.0731(14) 0.0364(10) 0.0847(14) -0.0042(9) 0.0437(11) -0.0044(9)
C17 0.0488(11) 0.0331(9) 0.0479(9) -0.0020(8) 0.0150(8) -0.0029(7)
C15 0.0481(10) 0.0374(9) 0.0470(9) 0.0000(8) 0.0151(8) -0.0005(7)
C5 0.0817(15) 0.0477(12) 0.0858(15) -0.0156(11) 0.0492(12) -0.0239(11)
C16 0.0533(12) 0.0587(12) 0.0626(11) -0.0069(9) 0.0310(9) 0.0072(9)
C3 0.0717(15) 0.0794(16) 0.0716(14) -0.0169(12) 0.0357(12) -0.0354(12)
C22 0.0532(12) 0.0536(12) 0.0621(12) -0.0017(9) 0.0151(9) -0.0105(9)
C1 0.0578(12) 0.0812(15) 0.0518(11) 0.0006(10) 0.0225(9) -0.0056(10)
C2 0.0688(15) 0.1018(19) 0.0555(12) -0.0036(13) 0.0228(11) -0.0226(13)
C14 0.0734(14) 0.0471(11) 0.0495(10) -0.0171(9) 0.0178(9) -0.0005(8)
C18 0.0661(13) 0.0527(11) 0.0553(11) -0.0083(9) 0.0255(10) -0.0086(9)
C19 0.104(2) 0.0731(15) 0.0519(12) -0.0254(13) 0.0300(13) -0.0113(10)
C21 0.0602(14) 0.0545(13) 0.0789(15) -0.0040(10) -0.0026(12) -0.0073(11)
C20 0.103(2) 0.0590(14) 0.0502(12) -0.0214(13) 0.0010(13) -0.0019(10)
C24 0.0524(13) 0.0869(16) 0.1010(16) 0.0095(11) 0.0467(12) 0.0171(13)

loop_
_atom_type_symbol
_atom_type_description
_atom_type_scat_dispersion_real
_atom_type_scat_dispersion_imag
_atom_type_scat_source
C C 0.0033 0.0016 'International Tables Vol C Tables 4.2.6.8 and 6.1.1.4'
H H 0.0000 0.0000 'International Tables Vol C Tables 4.2.6.8 and 6.1.1.4'
N N 0.0061 0.0033 'International Tables Vol C Tables 4.2.6.8 and 6.1.1.4'
O O 0.0106 0.0060 'International Tables Vol C Tables 4.2.6.8 and 6.1.1.4'

loop_
_geom_angle_atom_site_label_1
_geom_angle_atom_site_label_2
_geom_angle_atom_site_label_3
_geom_angle_site_symmetry_1
_geom_angle_site_symmetry_3
_geom_angle
_geom_angle_publ_flag
C7 O1 C11 . . 116.82(12) ?
C23 O3 C24 . . 116.58(14) ?
C7 C8 C9 . . 118.20(15) ?
C7 C8 C13 . . 119.55(14) ?
C9 C8 C13 . . 122.11(14) ?
O1 C7 C8 . . 124.11(15) ?
O1 C7 C6 . . 113.89(16) ?
C8 C7 C6 . . 121.97(16) ?
C16 N1 C14 . . 111.70(13) ?
C16 N1 C13 . . 116.73(13) ?
C14 N1 C13 . . 104.01(13) ?
N1 C13 C8 . . 115.02(13) ?
N1 C13 C12 . . 100.13(12) ?
C8 C13 C12 . . 112.01(13) ?
N1 C13 H13 . . 109.8 ?
C8 C13 H13 . . 109.8 ?
C12 C13 H13 . . 109.8 ?
C10 C9 C4 . . 117.20(15) ?
C10 C9 C8 . . 123.04(15) ?
C4 C9 C8 . . 119.75(16) ?
O1 C11 C12 . . 111.76(13) ?
O1 C11 H11A . . 109.3 ?
C12 C11 H11A . . 109.3 ?
O1 C11 H11B . . 109.3 ?
C12 C11 H11B . . 109.3 ?
H11A C11 H11B . . 107.9 ?
C1 C10 C9 . . 121.78(18) ?
C1 C10 H10 . . 119.1 ?
C9 C10 H10 . . 119.1 ?
C5 C4 C9 . . 118.71(17) ?
C5 C4 C3 . . 122.04(19) ?
C9 C4 C3 . . 119.19(19) ?
C23 C12 C11 . . 109.62(13) ?
C23 C12 C13 . . 115.29(13) ?
C11 C12 C13 . . 108.05(13) ?
C23 C12 C15 . . 109.34(13) ?
C11 C12 C15 . . 112.14(13) ?
C13 C12 C15 . . 102.29(12) ?
O2 C23 O3 . . 123.16(16) ?
O2 C23 C12 . . 124.39(16) ?
O3 C23 C12 . . 112.40(13) ?
C5 C6 C7 . . 119.59(18) ?
C5 C6 H6 . . 120.2 ?
C7 C6 H6 . . 120.2 ?
C22 C17 C18 . . 117.86(16) ?
C22 C17 C15 . . 123.11(16) ?
C18 C17 C15 . . 119.03(16) ?
C17 C15 C14 . . 116.40(15) ?
C17 C15 C12 . . 115.53(13) ?
C14 C15 C12 . . 103.10(12) ?
C17 C15 H15 . . 107.1 ?
C14 C15 H15 . . 107.1 ?
C12 C15 H15 . . 107.1 ?
C6 C5 C4 . . 121.67(17) ?
C6 C5 H5 . . 119.2 ?
C4 C5 H5 . . 119.2 ?
N1 C16 H16A . . 109.5 ?
N1 C16 H16B . . 109.5 ?
H16A C16 H16B . . 109.5 ?
N1 C16 H16C . . 109.5 ?
H16A C16 H16C . . 109.5 ?
H16B C16 H16C . . 109.5 ?
C2 C3 C4 . . 121.4(2) ?
C2 C3 H3 . . 119.3 ?
C4 C3 H3 . . 119.3 ?
C17 C22 C21 . . 120.56(19) ?
C17 C22 H22 . . 119.7 ?
C21 C22 H22 . . 119.7 ?
C10 C1 C2 . . 120.6(2) ?
C10 C1 H1 . . 119.7 ?
C2 C1 H1 . . 119.7 ?
C3 C2 C1 . . 119.85(19) ?
C3 C2 H2 . . 120.1 ?
C1 C2 H2 . . 120.1 ?
N1 C14 C15 . . 105.93(13) ?
N1 C14 H14A . . 110.6 ?
C15 C14 H14A . . 110.6 ?
N1 C14 H14B . . 110.6 ?
C15 C14 H14B . . 110.6 ?
H14A C14 H14B . . 108.7 ?
C19 C18 C17 . . 121.3(2) ?
C19 C18 H18 . . 119.3 ?
C17 C18 H18 . . 119.3 ?
C20 C19 C18 . . 120.2(2) ?
C20 C19 H19 . . 119.9 ?
C18 C19 H19 . . 119.9 ?
C20 C21 C22 . . 120.7(2) ?
C20 C21 H21 . . 119.7 ?
C22 C21 H21 . . 119.7 ?
C19 C20 C21 . . 119.35(19) ?
C19 C20 H20 . . 120.3 ?
C21 C20 H20 . . 120.3 ?
O3 C24 H24A . . 109.5 ?
O3 C24 H24B . . 109.5 ?
H24A C24 H24B . . 109.5 ?
O3 C24 H24C . . 109.5 ?
H24A C24 H24C . . 109.5 ?
H24B C24 H24C . . 109.5 ?

loop_
_geom_bond_atom_site_label_1
_geom_bond_atom_site_label_2
_geom_bond_site_symmetry_2
_geom_bond_distance
_geom_bond_publ_flag
O1 C7 . 1.3637(19) ?
O1 C11 . 1.4311(19) ?
O3 C23 . 1.320(2) ?
O3 C24 . 1.444(2) ?
C8 C7 . 1.369(2) ?
C8 C9 . 1.432(2) ?
C8 C13 . 1.502(2) ?
O2 C23 . 1.1931(18) ?
C7 C6 . 1.408(2) ?
N1 C16 . 1.449(2) ?
N1 C14 . 1.454(2) ?
N1 C13 . 1.469(2) ?
C13 C12 . 1.532(2) ?
C13 H13 . 0.9800 ?
C9 C10 . 1.411(2) ?
C9 C4 . 1.417(2) ?
C11 C12 . 1.511(2) ?
C11 H11A . 0.9700 ?
C11 H11B . 0.9700 ?
C10 C1 . 1.361(2) ?
C10 H10 . 0.9300 ?
C4 C5 . 1.400(3) ?
C4 C3 . 1.417(3) ?
C12 C23 . 1.509(2) ?
C12 C15 . 1.569(2) ?
C6 C5 . 1.352(3) ?
C6 H6 . 0.9300 ?
C17 C22 . 1.376(2) ?
C17 C18 . 1.382(2) ?
C17 C15 . 1.504(2) ?
C15 C14 . 1.531(2) ?
C15 H15 . 0.9800 ?
C5 H5 . 0.9300 ?
C16 H16A . 0.9600 ?
C16 H16B . 0.9600 ?
C16 H16C . 0.9600 ?
C3 C2 . 1.347(3) ?
C3 H3 . 0.9300 ?
C22 C21 . 1.381(3) ?
C22 H22 . 0.9300 ?
C1 C2 . 1.389(3) ?
C1 H1 . 0.9300 ?
C2 H2 . 0.9300 ?
C14 H14A . 0.9700 ?
C14 H14B . 0.9700 ?
C18 C19 . 1.372(3) ?
C18 H18 . 0.9300 ?
C19 C20 . 1.364(3) ?
C19 H19 . 0.9300 ?
C21 C20 . 1.365(3) ?
C21 H21 . 0.9300 ?
C20 H20 . 0.9300 ?
C24 H24A . 0.9600 ?
C24 H24B . 0.9600 ?
C24 H24C . 0.9600 ?

loop_
_geom_hbond_atom_site_label_D
_geom_hbond_atom_site_label_H
_geom_hbond_atom_site_label_A
_geom_hbond_site_symmetry_A
_geom_hbond_distance_DH
_geom_hbond_distance_HA
_geom_hbond_distance_DA
_geom_hbond_angle_DHA
C11 H11A N1 . 0.97 2.54 2.874(2) 100
C13 H13 O3 . 0.98 2.39 2.7366(19) 100
C15 H15 O2 2_655 0.98 2.53 3.347(2) 141
C16 H16C Cg 3_666 0.96 2.79 3.689(4) 156

loop_
_geom_torsion_atom_site_label_1
_geom_torsion_atom_site_label_2
_geom_torsion_atom_site_label_3
_geom_torsion_atom_site_label_4
_geom_torsion_site_symmetry_1
_geom_torsion_site_symmetry_2
_geom_torsion_site_symmetry_3
_geom_torsion_site_symmetry_4
_geom_torsion
_geom_torsion_publ_flag
C11 O1 C7 C8 . . . . -13.5(2) ?
C11 O1 C7 C6 . . . . 168.25(15) ?
C9 C8 C7 O1 . . . . -175.27(14) ?
C13 C8 C7 O1 . . . . 0.5(2) ?
C9 C8 C7 C6 . . . . 2.8(2) ?
C13 C8 C7 C6 . . . . 178.56(16) ?
C16 N1 C13 C8 . . . . 66.33(19) ?
C14 N1 C13 C8 . . . . -170.14(13) ?
C16 N1 C13 C12 . . . . -173.44(13) ?
C14 N1 C13 C12 . . . . -49.91(15) ?
C7 C8 C13 N1 . . . . 94.95(17) ?
C9 C8 C13 N1 . . . . -89.46(18) ?
C7 C8 C13 C12 . . . . -18.5(2) ?
C9 C8 C13 C12 . . . . 157.09(14) ?
C7 C8 C9 C10 . . . . 174.89(15) ?
C13 C8 C9 C10 . . . . -0.8(2) ?
C7 C8 C9 C4 . . . . -3.9(2) ?
C13 C8 C9 C4 . . . . -179.52(14) ?
C7 O1 C11 C12 . . . . 44.22(19) ?
C4 C9 C10 C1 . . . . -0.7(2) ?
C8 C9 C10 C1 . . . . -179.46(15) ?
C10 C9 C4 C5 . . . . -176.58(16) ?
C8 C9 C4 C5 . . . . 2.3(2) ?
C10 C9 C4 C3 . . . . 0.8(2) ?
C8 C9 C4 C3 . . . . 179.63(15) ?
O1 C11 C12 C23 . . . . 66.29(17) ?
O1 C11 C12 C13 . . . . -60.09(17) ?
O1 C11 C12 C15 . . . . -172.07(13) ?
N1 C13 C12 C23 . . . . 160.94(13) ?
C8 C13 C12 C23 . . . . -76.68(17) ?
N1 C13 C12 C11 . . . . -76.07(15) ?
C8 C13 C12 C11 . . . . 46.31(17) ?
N1 C13 C12 C15 . . . . 42.39(15) ?
C8 C13 C12 C15 . . . . 164.78(13) ?
C24 O3 C23 O2 . . . . 1.5(3) ?
C24 O3 C23 C12 . . . . -176.18(15) ?
C11 C12 C23 O2 . . . . 33.8(2) ?
C13 C12 C23 O2 . . . . 155.96(16) ?
C15 C12 C23 O2 . . . . -89.50(19) ?
C11 C12 C23 O3 . . . . -148.53(14) ?
C13 C12 C23 O3 . . . . -26.37(19) ?
C15 C12 C23 O3 . . . . 88.17(16) ?
O1 C7 C6 C5 . . . . 178.20(16) ?
C8 C7 C6 C5 . . . . -0.1(3) ?
C22 C17 C15 C14 . . . . -31.9(2) ?
C18 C17 C15 C14 . . . . 148.01(16) ?
C22 C17 C15 C12 . . . . 89.3(2) ?
C18 C17 C15 C12 . . . . -90.82(19) ?
C23 C12 C15 C17 . . . . 88.85(17) ?
C11 C12 C15 C17 . . . . -32.95(19) ?
C13 C12 C15 C17 . . . . -148.48(14) ?
C23 C12 C15 C14 . . . . -143.05(14) ?
C11 C12 C15 C14 . . . . 95.15(16) ?
C13 C12 C15 C14 . . . . -20.38(16) ?
C7 C6 C5 C4 . . . . -1.7(3) ?
C9 C4 C5 C6 . . . . 0.5(3) ?
C3 C4 C5 C6 . . . . -176.74(18) ?
C5 C4 C3 C2 . . . . 176.87(19) ?
C9 C4 C3 C2 . . . . -0.4(3) ?
C18 C17 C22 C21 . . . . -0.3(3) ?
C15 C17 C22 C21 . . . . 179.54(17) ?
C9 C10 C1 C2 . . . . 0.1(3) ?
C4 C3 C2 C1 . . . . -0.1(3) ?
C10 C1 C2 C3 . . . . 0.3(3) ?
C16 N1 C14 C15 . . . . 164.03(14) ?
C13 N1 C14 C15 . . . . 37.29(17) ?
C17 C15 C14 N1 . . . . 118.28(16) ?
C12 C15 C14 N1 . . . . -9.28(17) ?
C22 C17 C18 C19 . . . . 0.0(3) ?
C15 C17 C18 C19 . . . . -179.84(17) ?
C17 C18 C19 C20 . . . . 0.5(3) ?
C17 C22 C21 C20 . . . . 0.1(3) ?
C18 C19 C20 C21 . . . . -0.7(3) ?
C22 C21 C20 C19 . . . . 0.4(3) ?
